data_1572891
loop_
_publ_author_name
'Pedussaut, Lucie'
'Mahieu, Nolwenn'
'Chartier, Camille'
'Rajeshkumar, Thayalan'
'Tricoire, Maxime'
'Douair, Iskander'
'Casaretto, Nicolas'
'Maron, Laurent'
'Danoun, Gr&#xe9;gory'
'Nocton, Gr&#xe9;gory'

_publ_section_title
;
 The photo-isomerization of the cyclononatetraenyl ligand and related rare
 earth complexes.
;
_journal_issue 46
_journal_name_full 'Chemical science'
_journal_page_first 19273
_journal_page_last 19282
_journal_paper_doi 10.1039/d4sc04767b
_journal_volume 15
_journal_year 2024
_chemical_formula_moiety 'C17 H17 Y'
_chemical_formula_sum 'C17 H17 Y'
_chemical_formula_weight 310.21
_space_group_crystal_system monoclinic
_space_group_IT_number 14
_space_group_name_Hall '-P 2yn'
_space_group_name_H-M_alt 'P 1 21/n 1'
_atom_sites_solution_hydrogens geom
_atom_sites_solution_primary direct
_audit_creation_date 2024-03-11
_audit_creation_method
;
Olex2 1.5
(compiled 2024.02.16 svn.r378c4104 for OlexSys, GUI svn.r6928)
;
_audit_update_record
;
2024-07-13 deposited with the CCDC.	2024-10-15 downloaded from the CCDC.
;
_cell_angle_alpha 90
_cell_angle_beta 101.791(6)
_cell_angle_gamma 90
_cell_formula_units_Z 4
_cell_length_a 7.0169(6)
_cell_length_b 8.7585(8)
_cell_length_c 11.1560(9)
_cell_measurement_reflns_used 11340
_cell_measurement_temperature 150
_cell_measurement_theta_max 28.73
_cell_measurement_theta_min 2.97
_cell_volume 671.15(10)
_computing_cell_refinement
;
X-Area Recipe 1.37.0.0 (STOE, 2021)
;
_computing_data_collection
;
X-Area Pilatus3_SV 1.31.186.0 (STOE, 2022)
;
_computing_data_reduction
;
X-Area Integrate 2.5.3.0 (STOE, 2021)
X-Area X-Red 2.3.0.0 (STOE, 2021)
;
_computing_molecular_graphics 'Olex2 1.5 (Dolomanov et al., 2009)'
_computing_publication_material
;
STOE & Cie GmbH, X-Area, software package for collecting single-crystal or
multi-domain crystal data on STOE area-detector diffractometers, for image 
processing, for the correction and scaling of reflection intensities and 
for outlier rejection, version 2.1, Darmstadt 2022
;
_computing_structure_refinement 'SHELXL 2018/3 (Sheldrick, 2015)'
_computing_structure_solution 'SHELXS  (Sheldrick, 2008)'
_diffrn_ambient_temperature 150
_diffrn_detector 'EIGER2 1M CDTE'
_diffrn_detector_area_resol_mean 13.33
_diffrn_measured_fraction_theta_full 0.999
_diffrn_measured_fraction_theta_max 0.994
_diffrn_measurement_details
;
 1414 frames, detector distance = 60 mm
;
_diffrn_measurement_device 'Eulerian 4-circle diffractometer'
_diffrn_measurement_device_type 'STOE STADIVARI'
_diffrn_measurement_method 'rotation method, \w scans'
_diffrn_radiation_collimation '1.2 0.6 mm diameter'
_diffrn_radiation_monochromator 'Graded multilayer mirror'
_diffrn_radiation_polarisn_norm 270
_diffrn_radiation_probe x-ray
_diffrn_radiation_type 'Mo K\a'
_diffrn_radiation_wavelength 0.71073
_diffrn_reflns_av_R_equivalents 0.0446
_diffrn_reflns_av_unetI/netI 0.0344
_diffrn_reflns_Laue_measured_fraction_full 0.999
_diffrn_reflns_Laue_measured_fraction_max 0.994
_diffrn_reflns_limit_h_max 9
_diffrn_reflns_limit_h_min -8
_diffrn_reflns_limit_k_max 11
_diffrn_reflns_limit_k_min -8
_diffrn_reflns_limit_l_max 14
_diffrn_reflns_limit_l_min -14
_diffrn_reflns_number 6569
_diffrn_reflns_point_group_measured_fraction_full 0.999
_diffrn_reflns_point_group_measured_fraction_max 0.994
_diffrn_reflns_theta_full 25.242
_diffrn_reflns_theta_max 27.484
_diffrn_reflns_theta_min 2.981
_diffrn_source Axo_Mo
_diffrn_source_current 1.000
_diffrn_source_power 0.050
_diffrn_source_voltage 50
_exptl_absorpt_coefficient_mu 8.645
_exptl_absorpt_correction_T_max 0.5377
_exptl_absorpt_correction_T_min 0.1133
_exptl_absorpt_correction_type integration
_exptl_absorpt_process_details
;
STOE X-Red32, absorption correction by Gaussian integration, analogous to
P. Coppens, "The Evaluation of Absorption and Extinction in Single-Crystal
Structure Analysis", published in
F. R. Ahmed (Editor), "Crystallographic Computing",
Munksgaard, Copenhagen (1970), 255 - 270
;
_exptl_crystal_colour yellow
_exptl_crystal_colour_primary yellow
_exptl_crystal_density_diffrn 3.070
_exptl_crystal_density_method 'not measured'
_exptl_crystal_description block
_exptl_crystal_F_000 632
_exptl_crystal_size_max 0.15
_exptl_crystal_size_mid 0.04
_exptl_crystal_size_min 0.02
_refine_diff_density_max 3.297
_refine_diff_density_min -4.351
_refine_diff_density_rms 0.318
_refine_ls_extinction_method none
_refine_ls_goodness_of_fit_ref 1.171
_refine_ls_hydrogen_treatment constr
_refine_ls_matrix_type full
_refine_ls_number_parameters 163
_refine_ls_number_reflns 1534
_refine_ls_number_restraints 166
_refine_ls_restrained_S_all 1.135
_refine_ls_R_factor_all 0.1367
_refine_ls_R_factor_gt 0.1254
_refine_ls_shift/su_max 0.000
_refine_ls_shift/su_mean 0.000
_refine_ls_structure_factor_coef Fsqd
_refine_ls_weighting_details 'w=1/[\s^2^(Fo^2^)+(0.0304P)^2^+46.9600P] where P=(Fo^2^+2Fc^2^)/3'
_refine_ls_weighting_scheme calc
_refine_ls_wR_factor_gt 0.2668
_refine_ls_wR_factor_ref 0.2712
_reflns_Friedel_coverage 0.000
_reflns_number_gt 1314
_reflns_number_total 1534
_reflns_threshold_expression 'I > 2\s(I)'
_cod_data_source_file d4sc04767b3.cif
_cod_data_source_block 2-Y-cis
_cod_depositor_comments 'Adding full bibliography for 1572887--1572904.cif.'
_cod_database_code 1572891
_shelx_shelxl_version_number 2018/3
_shelx_space_group_comment
;
The symmetry employed for this shelxl refinement is uniquely defined
by the following loop, which should always be used as a source of
symmetry information in preference to the above space-group names.
They are only intended as comments.
;
_olex2_refinement_description
;
1. Fixed Uiso
 At 1.2 times of:
  All C(H) groups
2. Restrained distances
 C12-C11 \\sim C12-C13 \\sim C14-C13 \\sim C14-C15 \\sim C16-C15 \\sim C17-C16
\\sim C17-C9 \\sim C9-C10 ~
 C11-C10
 with sigma of 0.02
 C5-C4 \\sim C5-C6 \\sim C7-C6 \\sim C8-C7 \\sim C1-C8 \\sim C2-C1 \\sim C3-C2
\\sim C4-C3
 with sigma of 0.02
3. Uiso/Uaniso restraints and constraints
C13 \\sim C14 \\sim C10 \\sim C9 \\sim C15 \\sim C16 \\sim C12 \\sim C11 \\sim
C17: within 2A with sigma of 0.004 and sigma for terminal atoms of 0.008 within
2A
C5 \\sim C4 \\sim C6 \\sim C1 \\sim C7 \\sim C2 \\sim C8 \\sim C3: within 2A
with sigma of 0.004 and sigma for terminal atoms of 0.008 within 2A
4.a Aromatic/amide H refined with riding coordinates:
 C13(H13), C14(H14), C10(H10), C9(H9), C15(H15), C16(H16), C12(H12), C11(H11),
 C17(H17), C5(H5), C4(H4), C6(H6), C1(H1), C7(H7), C2(H2), C8(H8), C3(H3)
;
_olex2_submission_special_instructions 'No special instructions were received'
_stoe_detector_distance '60.0 mm'
_stoe_detector_pixelsize_x '0.075 mm'
_stoe_detector_pixelsize_y '0.075 mm'
_stoe_detector_size_x '8.0 cm'
_stoe_detector_size_y '7.7 cm'
_stoe_evaluation_integration_a 10.0
_stoe_evaluation_integration_b 2.5
_stoe_evaluation_integration_ems 0.024
_stoe_evaluation_lana_bis_l_even_max -
_stoe_evaluation_lana_bis_l_odd_max -
_stoe_evaluation_lana_bos_l_even_max 6
_stoe_evaluation_lana_bos_l_odd_max 3
_stoe_evaluation_lana_completeness 93.0
_stoe_evaluation_lana_dxs_max_order 3
_stoe_evaluation_lana_dys_max_order 3
_stoe_evaluation_lana_fs_max_order 3
_stoe_evaluation_lana_max_2theta_available 57.7
_stoe_evaluation_lana_max_2theta_desired 57.7
_stoe_evaluation_lana_mean_redundancy 4.1
_stoe_evaluation_lana_number_refls_after_or 6711
_stoe_evaluation_lana_number_refls_outliers 926
_stoe_evaluation_lana_number_refls_total 7637
_stoe_evaluation_lana_number_refls_unique 1635
_stoe_evaluation_lana_number_refls_written 6711
_stoe_evaluation_lana_or_c1 0.050
_stoe_evaluation_lana_or_c2 0
_stoe_evaluation_lana_or_c3 0
_stoe_evaluation_lana_or_c4 1.0
_stoe_evaluation_lana_point_group 2/m
_stoe_evaluation_lana_table
;
#----------------------------------------------------------------------------
2Theta           7.2   13.2   19.2   25.2   31.2   37.2   43.2   49.2   55.2
#----------------------------------------------------------------------------
<Resolution>    5.04   2.97   2.11   1.61   1.32   1.11   0.96   0.85   0.78
N(total)         108    354    397    706   1030   1377   1447   1532    686
<Redundancy>     7.7    8.8    5.1    5.0    5.0    4.9    4.3    3.6    2.2
Complet. [%%]   100.0  100.0  100.0  100.0  100.0  100.0   99.7  100.0   70.9
<I/sigma>      322.1  140.4  103.9   39.9   24.0   15.2    6.2    4.2    2.6
R(int)         0.020  0.036  0.032  0.044  0.045  0.056  0.106  0.132  0.176
#----------------------------------------------------------------------------
;
_stoe_measurement_identifier LP197
_stoe_measurement_max_exposure_per_frame '180.0 s'
_stoe_measurement_mean_exposure_per_frame '180.0 s'
_stoe_measurement_min_exposure_per_frame '180.0 s'
_stoe_measurement_total_exposure_time '70.7 h'
_stoe_measurement_total_frame_number 1414
_stoe_measurement_total_run_number 13
_stoe_measurement_tube_power '50.0 W'

loop_
_space_group_symop_operation_xyz
'x, y, z'
'-x+1/2, y+1/2, -z+1/2'
'-x, -y, -z'
'x-1/2, -y-1/2, z-1/2'

loop_
_atom_site_label
_atom_site_type_symbol
_atom_site_fract_x
_atom_site_fract_y
_atom_site_fract_z
_atom_site_U_iso_or_equiv
_atom_site_adp_type
_atom_site_occupancy
_atom_site_site_symmetry_order
_atom_site_calc_flag
_atom_site_refinement_flags_posn
_atom_site_refinement_flags_adp
_atom_site_refinement_flags_occupancy
_atom_site_disorder_assembly
_atom_site_disorder_group
Y1 Y -0.0286(3) -0.0185(2) 1.02554(17) 0.0364(5) Uani 1 1 d . . . . .
C13 C -0.241(4) -0.010(3) 0.783(2) 0.044(3) Uani 1 1 d D U . A -1
H13 H -0.321441 -0.090820 0.744140 0.052 Uiso 1 1 calc R U . A -1
C14 C -0.077(3) -0.007(3) 0.741(2) 0.044(3) Uani 1 1 d D U . A -1
H14 H -0.051942 -0.099684 0.703126 0.053 Uiso 1 1 calc R U . A -1
C10 C -0.141(3) 0.263(3) 1.007(2) 0.041(3) Uani 1 1 d D U . A -1
H10 H -0.180631 0.318689 1.070744 0.049 Uiso 1 1 calc R U . A -1
C9 C 0.048(3) 0.301(3) 1.0057(19) 0.040(3) Uani 1 1 d D U . A -1
H9 H 0.118275 0.344602 1.079489 0.048 Uiso 1 1 calc R U . A -1
C15 C 0.060(3) 0.098(2) 0.7391(19) 0.042(3) Uani 1 1 d D U . A -1
H15 H 0.108994 0.087289 0.666224 0.051 Uiso 1 1 calc R U . A -1
C16 C 0.153(3) 0.214(2) 0.8068(17) 0.041(3) Uani 1 1 d D U . A -1
H16 H 0.248094 0.257361 0.767877 0.049 Uiso 1 1 calc R U . A -1
C12 C -0.334(4) 0.062(2) 0.8634(19) 0.042(3) Uani 1 1 d D U . A -1
H12 H -0.462696 0.024436 0.856296 0.050 Uiso 1 1 calc R U . A -1
C11 C -0.293(3) 0.173(2) 0.9514(19) 0.041(3) Uani 1 1 d D U . A -1
H11 H -0.405009 0.194200 0.983707 0.049 Uiso 1 1 calc R U . A -1
C17 C 0.150(3) 0.287(2) 0.9146(16) 0.040(3) Uani 1 1 d D U . A -1
H17 H 0.259797 0.352394 0.932900 0.048 Uiso 1 1 calc R U . A -1
C5 C -0.159(3) -0.234(2) 1.1313(18) 0.043(3) Uani 1 1 d D U . B -1
H5 H -0.284000 -0.271512 1.136806 0.051 Uiso 1 1 calc R U . B -1
C4 C -0.089(3) -0.119(3) 1.2178(18) 0.044(3) Uani 1 1 d D U . B -1
H4 H -0.179868 -0.090649 1.266289 0.053 Uiso 1 1 calc R U . B -1
C6 C -0.081(3) -0.304(2) 1.0392(18) 0.041(3) Uani 1 1 d D U . B -1
H6 H -0.165893 -0.382062 1.000041 0.050 Uiso 1 1 calc R U . B -1
C1 C 0.337(4) -0.097(2) 1.1049(18) 0.040(3) Uani 1 1 d D U . B -1
H1 H 0.466267 -0.067182 1.102331 0.048 Uiso 1 1 calc R U . B -1
C7 C 0.087(3) -0.294(3) 0.987(2) 0.040(3) Uani 1 1 d D U . B -1
H7 H 0.080092 -0.356277 0.916508 0.048 Uiso 1 1 calc R U . B -1
C2 C 0.260(4) -0.019(3) 1.196(2) 0.043(3) Uani 1 1 d D U . B -1
H2 H 0.339929 0.063230 1.231382 0.052 Uiso 1 1 calc R U . B -1
C8 C 0.261(3) -0.209(2) 1.0172(18) 0.039(3) Uani 1 1 d D U . B -1
H8 H 0.349786 -0.234392 0.966154 0.047 Uiso 1 1 calc R U . B -1
C3 C 0.090(3) -0.035(3) 1.248(2) 0.045(3) Uani 1 1 d D U . B -1
H3 H 0.098376 0.024387 1.320322 0.054 Uiso 1 1 calc R U . B -1

loop_
_atom_site_aniso_label
_atom_site_aniso_U_11
_atom_site_aniso_U_22
_atom_site_aniso_U_33
_atom_site_aniso_U_23
_atom_site_aniso_U_13
_atom_site_aniso_U_12
Y1 0.0393(12) 0.0258(10) 0.0386(12) 0.0013(9) -0.0045(7) 0.0062(8)
C13 0.045(5) 0.044(6) 0.039(6) -0.010(5) 0.002(5) 0.003(5)
C14 0.048(5) 0.044(6) 0.039(5) -0.013(5) 0.005(4) 0.005(5)
C10 0.041(5) 0.045(6) 0.037(5) -0.006(5) 0.011(5) 0.002(5)
C9 0.041(5) 0.044(5) 0.036(5) -0.007(5) 0.011(4) 0.002(4)
C15 0.045(5) 0.045(6) 0.037(5) -0.012(5) 0.008(4) 0.005(5)
C16 0.041(5) 0.045(5) 0.036(5) -0.011(5) 0.010(4) 0.005(4)
C12 0.042(5) 0.044(6) 0.039(6) -0.007(5) 0.005(5) 0.003(5)
C11 0.041(5) 0.045(6) 0.038(5) -0.006(5) 0.010(4) 0.002(5)
C17 0.041(5) 0.044(5) 0.035(5) -0.009(5) 0.010(4) 0.004(4)
C5 0.049(6) 0.042(6) 0.036(5) -0.006(5) 0.004(5) 0.003(5)
C4 0.052(6) 0.043(6) 0.035(5) -0.007(5) 0.004(5) 0.006(5)
C6 0.048(6) 0.039(5) 0.035(5) -0.008(5) 0.002(5) 0.002(5)
C1 0.046(6) 0.040(6) 0.032(6) -0.008(5) 0.001(5) 0.003(5)
C7 0.046(6) 0.038(5) 0.033(5) -0.010(5) 0.002(5) 0.001(5)
C2 0.051(6) 0.041(6) 0.034(6) -0.009(5) -0.001(5) 0.004(5)
C8 0.046(6) 0.039(6) 0.030(5) -0.009(5) 0.003(5) 0.002(5)
C3 0.055(6) 0.042(6) 0.035(5) -0.009(5) 0.001(5) 0.006(5)

loop_
_atom_type_symbol
_atom_type_description
_atom_type_scat_dispersion_real
_atom_type_scat_dispersion_imag
_atom_type_scat_source
C C 0.0033 0.0016 'International Tables Vol C Tables 4.2.6.8 and 6.1.1.4'
H H 0.0000 0.0000 'International Tables Vol C Tables 4.2.6.8 and 6.1.1.4'
Y Y -2.7962 3.5667 'International Tables Vol C Tables 4.2.6.8 and 6.1.1.4'

loop_
_exptl_crystal_face_index_h
_exptl_crystal_face_index_k
_exptl_crystal_face_index_l
_exptl_crystal_face_perp_dist
15 -2 -4 0.0480
30 0 17 0.0547
20 1 -30 0.0515
-1 19 30 0.0973
-10 -2 5 0.0439
-9 -3 -10 0.0497
-30 2 17 0.0684
-13 -2 30 0.0609
0 -6 1 0.2325
-8 -1 -30 0.0544

loop_
_geom_angle_atom_site_label_1
_geom_angle_atom_site_label_2
_geom_angle_atom_site_label_3
_geom_angle
_geom_angle_site_symmetry_1
_geom_angle_site_symmetry_3
_geom_angle_publ_flag
Y1 Y1 C13 64.2(6) 3_557 . ?
Y1 Y1 C10 75.8(6) 3_557 . ?
Y1 Y1 C9 55.9(4) 3_557 . ?
Y1 Y1 C12 82.0(6) 3_557 . ?
Y1 Y1 C11 86.6(6) 3_557 . ?
Y1 Y1 C5 153.9(5) 3_557 . ?
Y1 Y1 C4 160.8(6) 3_557 . ?
Y1 Y1 C6 121.7(5) 3_557 . ?
Y1 Y1 C1 75.9(6) 3_557 . ?
Y1 Y1 C7 92.1(5) 3_557 . ?
Y1 Y1 C2 95.5(6) 3_557 . ?
Y1 Y1 C8 74.9(6) 3_557 . ?
Y1 Y1 C3 127.3(6) 3_557 . ?
C13 Y1 C9 88.4(7) . . ?
C10 Y1 C13 78.8(7) . . ?
C10 Y1 C9 28.4(3) . . ?
C10 Y1 C12 59.6(5) . . ?
C10 Y1 C1 122.5(6) . . ?
C10 Y1 C7 165.8(9) . . ?
C10 Y1 C8 145.4(6) . . ?
C12 Y1 C13 28.8(4) . . ?
C12 Y1 C9 79.8(7) . . ?
C12 Y1 C1 155.9(8) . . ?
C12 Y1 C7 111.9(6) . . ?
C12 Y1 C8 132.4(5) . . ?
C11 Y1 C13 56.9(5) . . ?
C11 Y1 C10 31.2(4) . . ?
C11 Y1 C9 57.3(5) . . ?
C11 Y1 C12 31.1(3) . . ?
C11 Y1 C6 124.8(6) . . ?
C11 Y1 C1 152.8(7) . . ?
C11 Y1 C7 142.8(6) . . ?
C11 Y1 C8 158.5(8) . . ?
C5 Y1 C13 107.5(7) . . ?
C5 Y1 C10 128.6(6) . . ?
C5 Y1 C9 150.1(4) . . ?
C5 Y1 C12 101.8(7) . . ?
C5 Y1 C11 110.1(7) . . ?
C5 Y1 C6 32.3(3) . . ?
C5 Y1 C1 94.0(7) . . ?
C5 Y1 C7 62.3(5) . . ?
C5 Y1 C8 84.1(7) . . ?
C4 Y1 C13 134.7(7) . . ?
C4 Y1 C10 108.0(8) . . ?
C4 Y1 C9 119.3(5) . . ?
C4 Y1 C12 116.4(8) . . ?
C4 Y1 C11 106.4(8) . . ?
C4 Y1 C5 33.3(4) . . ?
C4 Y1 C6 62.5(6) . . ?
C4 Y1 C1 86.7(7) . . ?
C4 Y1 C7 85.9(7) . . ?
C4 Y1 C2 65.3(6) . . ?
C4 Y1 C8 94.4(7) . . ?
C4 Y1 C3 34.1(4) . . ?
C6 Y1 C13 91.6(7) . . ?
C6 Y1 C10 154.1(6) . . ?
C6 Y1 C9 177.2(5) . . ?
C6 Y1 C12 101.5(7) . . ?
C6 Y1 C1 82.3(7) . . ?
C6 Y1 C7 32.1(4) . . ?
C6 Y1 C8 60.1(6) . . ?
C1 Y1 C13 128.4(6) . . ?
C1 Y1 C9 95.5(6) . . ?
C1 Y1 C8 31.0(3) . . ?
C7 Y1 C13 89.2(7) . . ?
C7 Y1 C9 145.1(5) . . ?
C7 Y1 C1 59.9(5) . . ?
C7 Y1 C8 31.1(3) . . ?
C2 Y1 C13 158.3(8) . . ?
C2 Y1 C10 104.5(7) . . ?
C2 Y1 C9 85.8(7) . . ?
C2 Y1 C12 164.0(7) . . ?
C2 Y1 C11 133.4(6) . . ?
C2 Y1 C5 87.4(8) . . ?
C2 Y1 C6 93.3(8) . . ?
C2 Y1 C1 32.2(3) . . ?
C2 Y1 C7 83.8(7) . . ?
C2 Y1 C8 60.9(5) . . ?
C8 Y1 C13 104.1(5) . . ?
C8 Y1 C9 117.2(5) . . ?
C3 Y1 C13 167.9(8) . . ?
C3 Y1 C10 99.8(7) . . ?
C3 Y1 C9 96.1(6) . . ?
C3 Y1 C12 141.3(7) . . ?
C3 Y1 C11 116.6(7) . . ?
C3 Y1 C5 63.9(6) . . ?
C3 Y1 C6 84.5(7) . . ?
C3 Y1 C1 62.5(6) . . ?
C3 Y1 C7 93.5(7) . . ?
C3 Y1 C2 33.7(4) . . ?
C3 Y1 C8 83.9(6) . . ?
Y1 C13 H13 124.8 . . ?
C14 C13 Y1 90.8(16) . . ?
C14 C13 H13 109.2 . . ?
C14 C13 C12 142(2) . . ?
C12 C13 Y1 67.1(13) . . ?
C12 C13 H13 109.2 . . ?
C13 C14 H14 112.7 . . ?
C15 C14 C13 135(2) . . ?
C15 C14 H14 112.7 . . ?
Y1 C10 H10 124.6 . . ?
C9 C10 Y1 87.6(15) . . ?
C9 C10 H10 108.4 . . ?
C9 C10 C11 143(2) . . ?
C11 C10 Y1 71.6(13) . . ?
C11 C10 H10 108.4 . . ?
Y1 C9 H9 113.4 . . ?
C10 C9 Y1 64.0(13) . . ?
C10 C9 H9 114.9 . . ?
C17 C9 Y1 96.0(14) . . ?
C17 C9 C10 130(2) . . ?
C17 C9 H9 114.9 . . ?
C14 C15 H15 109.5 . . ?
C14 C15 C16 141(2) . . ?
C16 C15 H15 109.5 . . ?
C15 C16 H16 110.6 . . ?
C15 C16 C17 139(2) . . ?
C17 C16 H16 110.6 . . ?
Y1 C12 H12 126.9 . . ?
C13 C12 Y1 84.1(15) . . ?
C13 C12 H12 111.1 . . ?
C13 C12 C11 138(2) . . ?
C11 C12 Y1 70.8(13) . . ?
C11 C12 H12 111.1 . . ?
Y1 C11 H11 128.4 . . ?
C10 C11 Y1 77.2(14) . . ?
C10 C11 C12 140(2) . . ?
C10 C11 H11 110.1 . . ?
C12 C11 Y1 78.2(13) . . ?
C12 C11 H11 110.1 . . ?
C9 C17 C16 143(2) . . ?
C9 C17 H17 108.3 . . ?
C16 C17 H17 108.3 . . ?
Y1 C5 H5 136.3 . . ?
C4 C5 Y1 70.9(12) . . ?
C4 C5 H5 113.6 . . ?
C6 C5 Y1 75.5(13) . . ?
C6 C5 H5 113.6 . . ?
C6 C5 C4 133(2) . . ?
Y1 C4 H4 131.8 . . ?
C5 C4 Y1 75.8(12) . . ?
C5 C4 H4 113.1 . . ?
C5 C4 C3 134(2) . . ?
C3 C4 Y1 73.9(14) . . ?
C3 C4 H4 113.1 . . ?
Y1 C6 H6 139.9 . . ?
C5 C6 Y1 72.2(13) . . ?
C5 C6 H6 110.6 . . ?
C5 C6 C7 139(2) . . ?
C7 C6 Y1 76.6(13) . . ?
C7 C6 H6 110.6 . . ?
Y1 C1 H1 142.2 . . ?
C2 C1 Y1 68.1(13) . . ?
C2 C1 H1 113.4 . . ?
C8 C1 Y1 75.3(13) . . ?
C8 C1 H1 113.4 . . ?
C8 C1 C2 133(2) . . ?
Y1 C7 H7 135.0 . . ?
C6 C7 Y1 71.3(13) . . ?
C6 C7 H7 113.3 . . ?
C8 C7 Y1 76.1(12) . . ?
C8 C7 C6 133(2) . . ?
C8 C7 H7 113.3 . . ?
Y1 C2 H2 129.6 . . ?
C1 C2 Y1 79.7(13) . . ?
C1 C2 H2 112.2 . . ?
C1 C2 C3 136(2) . . ?
C3 C2 Y1 72.3(14) . . ?
C3 C2 H2 112.2 . . ?
Y1 C8 H8 140.1 . . ?
C1 C8 Y1 73.7(12) . . ?
C1 C8 H8 112.1 . . ?
C7 C8 Y1 72.7(13) . . ?
C7 C8 C1 136(2) . . ?
C7 C8 H8 112.1 . . ?
Y1 C3 H3 140.6 . . ?
C4 C3 Y1 72.0(14) . . ?
C4 C3 H3 112.2 . . ?
C2 C3 Y1 74.0(14) . . ?
C2 C3 C4 136(2) . . ?
C2 C3 H3 112.2 . . ?

loop_
_geom_bond_atom_site_label_1
_geom_bond_atom_site_label_2
_geom_bond_distance
_geom_bond_site_symmetry_2
_geom_bond_publ_flag
Y1 Y1 0.828(4) 3_557 ?
Y1 C13 2.81(3) . ?
Y1 C10 2.58(2) . ?
Y1 C9 2.87(2) . ?
Y1 C12 2.60(2) . ?
Y1 C11 2.51(2) . ?
Y1 C5 2.50(2) . ?
Y1 C4 2.43(2) . ?
Y1 C6 2.54(2) . ?
Y1 C1 2.63(2) . ?
Y1 C7 2.61(2) . ?
Y1 C2 2.48(3) . ?
Y1 C8 2.65(2) . ?
Y1 C3 2.46(3) . ?
C13 H13 0.9500 . ?
C13 C14 1.335(14) . ?
C13 C12 1.361(14) . ?
C14 H14 0.9500 . ?
C14 C15 1.328(14) . ?
C10 H10 0.9500 . ?
C10 C9 1.367(14) . ?
C10 C11 1.369(14) . ?
C9 H9 0.9500 . ?
C9 C17 1.362(14) . ?
C15 H15 0.9500 . ?
C15 C16 1.350(14) . ?
C16 H16 0.9500 . ?
C16 C17 1.368(13) . ?
C12 H12 0.9500 . ?
C12 C11 1.371(14) . ?
C11 H11 0.9500 . ?
C17 H17 0.9500 . ?
C5 H5 0.9500 . ?
C5 C4 1.415(14) . ?
C5 C6 1.400(14) . ?
C4 H4 0.9500 . ?
C4 C3 1.434(15) . ?
C6 H6 0.9500 . ?
C6 C7 1.422(15) . ?
C1 H1 0.9500 . ?
C1 C2 1.423(14) . ?
C1 C8 1.413(14) . ?
C7 H7 0.9500 . ?
C7 C8 1.410(14) . ?
C2 H2 0.9500 . ?
C2 C3 1.431(15) . ?
C8 H8 0.9500 . ?
C3 H3 0.9500 . ?

loop_
_geom_torsion_atom_site_label_1
_geom_torsion_atom_site_label_2
_geom_torsion_atom_site_label_3
_geom_torsion_atom_site_label_4
_geom_torsion
_geom_torsion_site_symmetry_1
_geom_torsion_site_symmetry_2
_geom_torsion_site_symmetry_3
_geom_torsion_site_symmetry_4
_geom_torsion_publ_flag
Y1 C13 C14 C15 -72(3) . . . . ?
Y1 C13 C12 C11 53(3) . . . . ?
Y1 C10 C9 C17 75(3) . . . . ?
Y1 C10 C11 C12 -53(3) . . . . ?
Y1 C9 C17 C16 43(3) . . . . ?
Y1 C12 C11 C10 53(3) . . . . ?
Y1 C5 C4 C3 -50(3) . . . . ?
Y1 C5 C6 C7 42(3) . . . . ?
Y1 C4 C3 C2 -42(3) . . . . ?
Y1 C6 C7 C8 48(3) . . . . ?
Y1 C1 C2 C3 51(3) . . . . ?
Y1 C1 C8 C7 -42(3) . . . . ?
Y1 C7 C8 C1 42(3) . . . . ?
Y1 C2 C3 C4 41(3) . . . . ?
C13 C14 C15 C16 34(6) . . . . ?
C13 C12 C11 Y1 -57(3) . . . . ?
C13 C12 C11 C10 -4(6) . . . . ?
C14 C13 C12 Y1 -59(4) . . . . ?
C14 C13 C12 C11 -7(6) . . . . ?
C14 C15 C16 C17 -2(5) . . . . ?
C10 C9 C17 C16 -18(5) . . . . ?
C9 C10 C11 Y1 59(4) . . . . ?
C9 C10 C11 C12 5(6) . . . . ?
C15 C16 C17 C9 -10(5) . . . . ?
C12 C13 C14 C15 -19(6) . . . . ?
C11 C10 C9 Y1 -54(3) . . . . ?
C11 C10 C9 C17 21(5) . . . . ?
C5 C4 C3 Y1 51(3) . . . . ?
C5 C4 C3 C2 9(5) . . . . ?
C5 C6 C7 Y1 -41(3) . . . . ?
C5 C6 C7 C8 7(5) . . . . ?
C4 C5 C6 Y1 -45(2) . . . . ?
C4 C5 C6 C7 -3(5) . . . . ?
C6 C5 C4 Y1 47(2) . . . . ?
C6 C5 C4 C3 -3(4) . . . . ?
C6 C7 C8 Y1 -47(2) . . . . ?
C6 C7 C8 C1 -4(5) . . . . ?
C1 C2 C3 Y1 -54(3) . . . . ?
C1 C2 C3 C4 -12(5) . . . . ?
C2 C1 C8 Y1 39(3) . . . . ?
C2 C1 C8 C7 -3(5) . . . . ?
C8 C1 C2 Y1 -41(3) . . . . ?
C8 C1 C2 C3 10(5) . . . . ?
